data_4076777
loop_
_publ_author_name
'Decken, Andreas'
'MacKay, Andrew J.'
'Brown, Martin J.'
'Bottomley, Frank'

_publ_section_title
;
 Synthesis, Characterization, and Thermochemistry of (\h1-C13H9)Mn(CO)5and
 (\h5-C13H9)Mn(CO)3
;
_journal_issue 9
_journal_name_full Organometallics
_journal_page_first 2006
_journal_paper_doi 10.1021/om020013g
_journal_volume 21
_journal_year 2002
_chemical_formula_sum 'C18 H9 Mn O5'
_chemical_formula_weight 360.19
_chemical_name_systematic
;
  ?
;
_space_group_IT_number 14
_symmetry_cell_setting monoclinic
_symmetry_space_group_name_Hall '-P 2ybc'
_symmetry_space_group_name_H-M 'P 1 21/c 1'
_atom_sites_solution_hydrogens geom
_atom_sites_solution_primary direct
_atom_sites_solution_secondary difmap
_audit_creation_method SHELXL-97
_cell_angle_alpha 90.00
_cell_angle_beta 98.7440(10)
_cell_angle_gamma 90.00
_cell_formula_units_Z 4
_cell_length_a 9.2617(4)
_cell_length_b 25.2882(11)
_cell_length_c 6.8122(3)
_cell_measurement_temperature 295(2)
_cell_volume 1576.95(12)
_computing_cell_refinement 'Bruker SMART'
_computing_data_collection 'Bruker SMART'
_computing_data_reduction 'Bruker SHELXTL'
_computing_molecular_graphics 'Bruker SHELXTL'
_computing_publication_material 'Bruker SHELXTL'
_computing_structure_refinement 'SHELXL-97 (Sheldrick, 1997)'
_computing_structure_solution 'SHELXS-97 (Sheldrick, 1990)'
_diffrn_ambient_temperature 295(2)
_diffrn_measured_fraction_theta_full 0.985
_diffrn_measured_fraction_theta_max 0.985
_diffrn_measurement_device_type 'CCD area detector'
_diffrn_measurement_method 'phi and omega scans'
_diffrn_radiation_monochromator graphite
_diffrn_radiation_source 'fine-focus sealed tube'
_diffrn_radiation_type MoK\a
_diffrn_radiation_wavelength 0.71073
_diffrn_reflns_av_R_equivalents 0.0229
_diffrn_reflns_av_sigmaI/netI 0.0415
_diffrn_reflns_limit_h_max 13
_diffrn_reflns_limit_h_min -13
_diffrn_reflns_limit_k_max 36
_diffrn_reflns_limit_k_min -38
_diffrn_reflns_limit_l_max 10
_diffrn_reflns_limit_l_min -9
_diffrn_reflns_number 17344
_diffrn_reflns_theta_full 32.50
_diffrn_reflns_theta_max 32.50
_diffrn_reflns_theta_min 2.22
_exptl_absorpt_coefficient_mu 0.861
_exptl_absorpt_correction_type none
_exptl_crystal_colour Yellow
_exptl_crystal_density_diffrn 1.517
_exptl_crystal_density_method 'not measured'
_exptl_crystal_description irregular
_exptl_crystal_F_000 728
_exptl_crystal_size_max 0.275
_exptl_crystal_size_mid 0.15
_exptl_crystal_size_min 0.075
_refine_diff_density_max 0.492
_refine_diff_density_min -0.143
_refine_diff_density_rms 0.060
_refine_ls_extinction_method none
_refine_ls_goodness_of_fit_ref 0.803
_refine_ls_hydrogen_treatment mixed
_refine_ls_matrix_type full
_refine_ls_number_parameters 253
_refine_ls_number_reflns 5626
_refine_ls_number_restraints 0
_refine_ls_restrained_S_all 0.803
_refine_ls_R_factor_all 0.0822
_refine_ls_R_factor_gt 0.0379
_refine_ls_shift/su_max 0.001
_refine_ls_shift/su_mean 0.000
_refine_ls_structure_factor_coef Fsqd
_refine_ls_weighting_details 'calc w=1/[\s^2^(Fo^2^)+(0.0459P)^2^+0.0000P] where P=(Fo^2^+2Fc^2^)/3'
_refine_ls_weighting_scheme calc
_refine_ls_wR_factor_gt 0.0805
_refine_ls_wR_factor_ref 0.0869
_reflns_number_gt 2976
_reflns_number_total 5626
_reflns_threshold_expression >2sigma(I)
_cod_data_source_file om020013g.cif
_cod_data_source_block compound2
_cod_depositor_comments
;
The following automatic conversions were performed:

'_symmetry_cell_setting' value 'Monoclinic' changed to 'monoclinic'
according to /home/saulius/struct/CIF-dictionaries/cif_core.dic
dictionary named 'cif_core.dic' version 2.4.1 from 2010-06-29.

Automatic conversion script
Id: cif_fix_values 1715 2011-07-08 13:25:40Z adriana 
;
_cod_original_sg_symbol_H-M P2(1)/c
_cod_database_code 4076777

loop_
_symmetry_equiv_pos_as_xyz
'x, y, z'
'-x, y+1/2, -z+1/2'
'-x, -y, -z'
'x, -y-1/2, z-1/2'

loop_
_atom_site_label
_atom_site_type_symbol
_atom_site_fract_x
_atom_site_fract_y
_atom_site_fract_z
_atom_site_U_iso_or_equiv
_atom_site_adp_type
_atom_site_occupancy
_atom_site_symmetry_multiplicity
_atom_site_calc_flag
Mn Mn 0.73378(2) 0.052885(9) 0.73694(3) 0.04689(9) Uani 1 1 d
C1A C 0.81573(15) 0.15929(5) 0.9642(2) 0.0430(3) Uani 1 1 d
C1 C 0.96497(18) 0.15794(7) 1.0285(2) 0.0546(4) Uani 1 1 d
C2 C 1.0199(2) 0.17841(7) 1.2132(3) 0.0641(5) Uani 1 1 d
C3 C 0.9289(2) 0.20075(7) 1.3330(2) 0.0634(5) Uani 1 1 d
C4 C 0.7808(2) 0.20278(6) 1.2713(2) 0.0548(4) Uani 1 1 d
C4A C 0.72366(16) 0.18215(5) 1.08591(19) 0.0435(3) Uani 1 1 d
C5A C 0.57476(16) 0.18236(5) 0.9788(2) 0.0438(3) Uani 1 1 d
C5 C 0.44640(19) 0.20171(6) 1.0328(3) 0.0570(4) Uani 1 1 d
C6 C 0.3206(2) 0.19958(8) 0.8968(3) 0.0673(5) Uani 1 1 d
C7 C 0.3222(2) 0.17896(7) 0.7103(3) 0.0682(5) Uani 1 1 d
C8 C 0.44899(19) 0.15978(7) 0.6536(3) 0.0570(4) Uani 1 1 d
C8A C 0.57742(15) 0.16052(5) 0.7891(2) 0.0442(3) Uani 1 1 d
C9 C 0.72745(16) 0.14113(6) 0.7736(2) 0.0442(3) Uani 1 1 d
C10 C 0.74024(19) -0.01864(8) 0.6984(3) 0.0660(5) Uani 1 1 d
C11 C 0.9163(2) 0.06426(7) 0.6622(2) 0.0594(4) Uani 1 1 d
C12 C 0.82084(18) 0.04501(6) 0.9993(2) 0.0545(4) Uani 1 1 d
C13 C 0.55051(18) 0.04939(6) 0.8178(2) 0.0507(4) Uani 1 1 d
C14 C 0.64853(18) 0.06569(7) 0.4780(2) 0.0567(4) Uani 1 1 d
O10 O 0.74486(16) -0.06304(6) 0.6766(3) 0.0983(5) Uani 1 1 d
O11 O 1.02623(15) 0.07144(6) 0.6171(2) 0.0874(4) Uani 1 1 d
O12 O 0.87637(15) 0.03787(6) 1.15667(19) 0.0792(4) Uani 1 1 d
O13 O 0.43906(14) 0.04587(5) 0.8645(2) 0.0695(3) Uani 1 1 d
O14 O 0.59594(15) 0.07346(6) 0.31853(17) 0.0816(4) Uani 1 1 d
H1 H 1.0292(18) 0.1432(7) 0.949(2) 0.071(5) Uiso 1 1 d
H2 H 1.121(2) 0.1796(7) 1.248(2) 0.069(5) Uiso 1 1 d
H3 H 0.9739(19) 0.2160(7) 1.458(3) 0.075(5) Uiso 1 1 d
H4 H 0.7143(17) 0.2197(6) 1.344(2) 0.057(5) Uiso 1 1 d
H5 H 0.4483(17) 0.2192(6) 1.166(2) 0.066(5) Uiso 1 1 d
H6 H 0.233(2) 0.2142(7) 0.931(2) 0.072(5) Uiso 1 1 d
H7 H 0.236(2) 0.1792(7) 0.616(3) 0.077(6) Uiso 1 1 d
H8 H 0.4512(17) 0.1482(7) 0.527(2) 0.062(5) Uiso 1 1 d
H9 H 0.7611(16) 0.1539(6) 0.665(2) 0.052(4) Uiso 1 1 d

loop_
_atom_site_aniso_label
_atom_site_aniso_U_11
_atom_site_aniso_U_22
_atom_site_aniso_U_33
_atom_site_aniso_U_23
_atom_site_aniso_U_13
_atom_site_aniso_U_12
Mn 0.04987(15) 0.04581(14) 0.04692(13) -0.00582(10) 0.01356(10) -0.00122(11)
C1A 0.0462(8) 0.0370(7) 0.0456(7) 0.0014(6) 0.0063(6) -0.0035(6)
C1 0.0484(9) 0.0543(10) 0.0605(9) -0.0054(8) 0.0063(8) -0.0052(8)
C2 0.0534(11) 0.0669(11) 0.0662(10) -0.0022(9) -0.0091(9) -0.0076(9)
C3 0.0755(12) 0.0588(11) 0.0499(9) -0.0078(8) -0.0094(9) -0.0068(9)
C4 0.0705(11) 0.0464(9) 0.0471(8) -0.0046(7) 0.0074(8) 0.0026(8)
C4A 0.0525(8) 0.0345(7) 0.0436(7) 0.0015(6) 0.0073(6) -0.0024(6)
C5A 0.0476(8) 0.0342(7) 0.0504(7) 0.0029(6) 0.0094(6) -0.0011(6)
C5 0.0572(10) 0.0495(9) 0.0669(10) 0.0022(8) 0.0173(8) 0.0040(8)
C6 0.0489(10) 0.0566(11) 0.0982(14) 0.0050(10) 0.0172(10) 0.0029(8)
C7 0.0503(10) 0.0570(11) 0.0908(13) 0.0107(10) -0.0102(10) -0.0023(9)
C8 0.0574(11) 0.0504(9) 0.0586(9) 0.0018(8) -0.0061(8) -0.0008(8)
C8A 0.0470(8) 0.0358(7) 0.0484(7) 0.0038(6) 0.0029(6) -0.0031(6)
C9 0.0497(9) 0.0432(8) 0.0401(7) -0.0007(6) 0.0080(6) -0.0037(7)
C10 0.0597(11) 0.0562(11) 0.0851(12) -0.0158(9) 0.0204(9) -0.0009(9)
C11 0.0615(10) 0.0617(11) 0.0573(9) -0.0055(7) 0.0168(8) 0.0013(8)
C12 0.0547(9) 0.0503(9) 0.0606(9) 0.0031(7) 0.0154(8) 0.0035(7)
C13 0.0581(10) 0.0411(8) 0.0540(8) 0.0038(7) 0.0117(7) -0.0007(7)
C14 0.0568(10) 0.0644(10) 0.0509(9) -0.0147(7) 0.0148(8) -0.0087(8)
O10 0.0903(11) 0.0563(9) 0.1527(14) -0.0268(9) 0.0330(10) 0.0011(7)
O11 0.0631(8) 0.1142(12) 0.0920(9) -0.0033(8) 0.0347(7) -0.0037(8)
O12 0.0873(10) 0.0855(9) 0.0610(7) 0.0137(7) -0.0006(7) 0.0086(7)
O13 0.0602(8) 0.0648(8) 0.0889(9) 0.0158(6) 0.0283(7) 0.0018(6)
O14 0.0862(9) 0.1078(11) 0.0495(7) -0.0127(6) 0.0063(6) -0.0061(8)

loop_
_atom_type_symbol
_atom_type_description
_atom_type_scat_dispersion_real
_atom_type_scat_dispersion_imag
_atom_type_scat_source
C C 0.0033 0.0016 'International Tables Vol C Tables 4.2.6.8 and 6.1.1.4'
H H 0.0000 0.0000 'International Tables Vol C Tables 4.2.6.8 and 6.1.1.4'
O O 0.0106 0.0060 'International Tables Vol C Tables 4.2.6.8 and 6.1.1.4'
Mn Mn 0.3368 0.7283 'International Tables Vol C Tables 4.2.6.8 and 6.1.1.4'

loop_
_geom_angle_atom_site_label_1
_geom_angle_atom_site_label_2
_geom_angle_atom_site_label_3
_geom_angle
C10 Mn C14 93.14(8)
C10 Mn C12 90.76(8)
C14 Mn C12 176.06(7)
C10 Mn C11 93.59(7)
C14 Mn C11 89.18(7)
C12 Mn C11 90.03(7)
C10 Mn C13 92.67(7)
C14 Mn C13 90.83(7)
C12 Mn C13 89.55(7)
C11 Mn C13 173.72(7)
C10 Mn C9 178.03(7)
C14 Mn C9 85.27(6)
C12 Mn C9 90.83(6)
C11 Mn C9 85.24(6)
C13 Mn C9 88.51(6)
C1 C1A C4A 119.40(14)
C1 C1A C9 130.79(14)
C4A C1A C9 109.78(12)
C2 C1 C1A 119.30(16)
C2 C1 H1 119.6(10)
C1A C1 H1 121.1(10)
C3 C2 C1 121.15(17)
C3 C2 H2 121.2(11)
C1 C2 H2 117.4(11)
C4 C3 C2 120.39(16)
C4 C3 H3 122.0(10)
C2 C3 H3 117.6(10)
C3 C4 C4A 119.15(16)
C3 C4 H4 123.6(9)
C4A C4 H4 117.1(9)
C4 C4A C1A 120.60(14)
C4 C4A C5A 130.65(14)
C1A C4A C5A 108.63(12)
C5 C5A C8A 121.15(14)
C5 C5A C4A 130.70(14)
C8A C5A C4A 108.08(12)
C6 C5 C5A 118.72(17)
C6 C5 H5 121.4(9)
C5A C5 H5 119.7(9)
C5 C6 C7 120.66(18)
C5 C6 H6 119.1(10)
C7 C6 H6 120.1(10)
C6 C7 C8 121.41(18)
C6 C7 H7 119.9(11)
C8 C7 H7 118.6(11)
C7 C8 C8A 119.26(17)
C7 C8 H8 121.3(10)
C8A C8 H8 119.4(10)
C8 C8A C5A 118.78(15)
C8 C8A C9 131.34(14)
C5A C8A C9 109.87(12)
C8A C9 C1A 103.26(11)
C8A C9 Mn 111.99(9)
C1A C9 Mn 112.38(9)
C8A C9 H9 112.4(9)
C1A C9 H9 112.9(10)
Mn C9 H9 104.1(9)
O10 C10 Mn 179.25(19)
O11 C11 Mn 179.58(16)
O12 C12 Mn 176.62(15)
O13 C13 Mn 178.04(14)
O14 C14 Mn 179.85(18)

loop_
_geom_bond_atom_site_label_1
_geom_bond_atom_site_label_2
_geom_bond_distance
Mn C10 1.8300(19)
Mn C14 1.8485(18)
Mn C12 1.8562(17)
Mn C11 1.8605(19)
Mn C13 1.8647(17)
Mn C9 2.2472(15)
C1A C1 1.385(2)
C1A C4A 1.4012(19)
C1A C9 1.4978(19)
C1 C2 1.384(2)
C1 H1 0.940(17)
C2 C3 1.380(3)
C2 H2 0.929(18)
C3 C4 1.373(2)
C3 H3 0.970(17)
C4 C4A 1.394(2)
C4 H4 0.950(16)
C4A C5A 1.459(2)
C5A C5 1.386(2)
C5A C8A 1.4091(18)
C5 C6 1.375(2)
C5 H5 1.010(16)
C6 C7 1.376(3)
C6 H6 0.948(18)
C7 C8 1.379(3)
C7 H7 0.947(19)
C8 C8A 1.390(2)
C8 H8 0.915(16)
C8A C9 1.492(2)
C9 H9 0.906(15)
C10 O10 1.134(2)
C11 O11 1.122(2)
C12 O12 1.1309(19)
C13 O13 1.1289(19)
C14 O14 1.1379(19)
